data_7150132
loop_
_publ_author_name
'Kanamori, Daisuke'
'Furukawa, Atsushi'
'Okamura, Taka-aki'
'Yamamoto, Hitoshi'
'Ueyama, Norikazu'

_publ_section_title
;
 Contribution of the intramolecular hydrogen bond to the shift of the
 pKa value and the oxidation potential of phenols and phenolate anions.
;
_journal_issue 8
_journal_name_full 'Organic &amp; biomolecular chemistry'
_journal_page_first 1453
_journal_page_last 1459
_journal_paper_doi 10.1039/b419361j
_journal_volume 3
_journal_year 2005
_chemical_formula_moiety 'C11 H15 N O2'
_chemical_formula_sum 'C11 H15 N O2'
_chemical_formula_weight 193.24
_chemical_name_systematic
;
?
;
_space_group_IT_number 14
_symmetry_cell_setting monoclinic
_symmetry_space_group_name_Hall '-P 2ybc'
_symmetry_space_group_name_H-M 'P 1 21/c 1'
_atom_sites_solution_hydrogens geom
_atom_sites_solution_primary direct
_atom_sites_solution_secondary difmap
_audit_creation_method SHELXL-97
_cell_angle_alpha 90.00
_cell_angle_beta 100.86(2)
_cell_angle_gamma 90.00
_cell_formula_units_Z 12
_cell_length_a 14.266(6)
_cell_length_b 12.599(4)
_cell_length_c 19.587(4)
_cell_measurement_reflns_used 25
_cell_measurement_temperature 298
_cell_measurement_theta_max 15.0
_cell_measurement_theta_min 14.3
_cell_volume 3457(2)
_computing_cell_refinement 'MSC/AFC Diffractometer Control'
_computing_data_collection 'MSC/AFC Diffractometer Control'
_computing_data_reduction 'teXsan Ver. 1.11'
_computing_publication_material 'teXsan Ver. 1.11'
_computing_structure_refinement 'SHELXL-97 (Sheldrick, 1997)'
_computing_structure_solution SIR92
_diffrn_ambient_temperature 298
_diffrn_measured_fraction_theta_full 0.999
_diffrn_measured_fraction_theta_max 0.904
_diffrn_measurement_device_type 'Rigaku AFC7R'
_diffrn_measurement_method \w-2\q
_diffrn_radiation_monochromator graphite
_diffrn_radiation_source 'fine-focus sealed tube'
_diffrn_radiation_type MoK\a
_diffrn_radiation_wavelength 0.71069
_diffrn_reflns_av_R_equivalents 0.0547
_diffrn_reflns_av_sigmaI/netI 0.0723
_diffrn_reflns_limit_h_max 16
_diffrn_reflns_limit_h_min 0
_diffrn_reflns_limit_k_max 16
_diffrn_reflns_limit_k_min 0
_diffrn_reflns_limit_l_max 24
_diffrn_reflns_limit_l_min -25
_diffrn_reflns_number 7518
_diffrn_reflns_theta_full 25.00
_diffrn_reflns_theta_max 27.50
_diffrn_reflns_theta_min 2.54
_diffrn_standards_decay_% 1.31
_diffrn_standards_interval_count 150
_diffrn_standards_number 3
_exptl_absorpt_coefficient_mu 0.077
_exptl_absorpt_correction_type none
_exptl_crystal_colour colorless
_exptl_crystal_density_diffrn 1.114
_exptl_crystal_density_method 'not measured'
_exptl_crystal_description column
_exptl_crystal_F_000 1248
_exptl_crystal_size_max 0.500
_exptl_crystal_size_mid 0.500
_exptl_crystal_size_min 0.500
_refine_diff_density_max 0.168
_refine_diff_density_min -0.173
_refine_diff_density_rms 0.033
_refine_ls_extinction_method none
_refine_ls_goodness_of_fit_ref 0.971
_refine_ls_hydrogen_treatment mixed
_refine_ls_matrix_type full
_refine_ls_number_parameters 382
_refine_ls_number_reflns 7197
_refine_ls_number_restraints 0
_refine_ls_restrained_S_all 0.971
_refine_ls_R_factor_all 0.1816
_refine_ls_R_factor_gt 0.0478
_refine_ls_shift/su_max 0.000
_refine_ls_shift/su_mean 0.000
_refine_ls_structure_factor_coef Fsqd
_refine_ls_weighting_details 'calc w=1/[\s^2^(Fo^2^)+(0.0649P)^2^+0.0000P] where P=(Fo^2^+2Fc^2^)/3'
_refine_ls_weighting_scheme calc
_refine_ls_wR_factor_gt 0.1214
_refine_ls_wR_factor_ref 0.1588
_reflns_number_gt 2741
_reflns_number_total 7197
_reflns_threshold_expression >2sigma(I)
_cod_data_source_file b419361j-ccdc.txt
_cod_data_source_block 1'OH
_cod_original_cell_volume 3457.3(18)
_cod_original_sg_symbol_Hall '-P 2ybc   '
_cod_database_code 7150132

loop_
_symmetry_equiv_pos_as_xyz
'x, y, z'
'-x, y+1/2, -z+1/2'
'-x, -y, -z'
'x, -y-1/2, z-1/2'

loop_
_atom_site_label
_atom_site_type_symbol
_atom_site_fract_x
_atom_site_fract_y
_atom_site_fract_z
_atom_site_U_iso_or_equiv
_atom_site_adp_type
_atom_site_occupancy
_atom_site_symmetry_multiplicity
_atom_site_calc_flag
_atom_site_refinement_flags
_atom_site_disorder_assembly
_atom_site_disorder_group
O1 O -0.03799(13) 0.40434(13) 0.29590(10) 0.0784(5) Uani 1 1 d . . .
O2 O 0.27407(13) 0.96144(14) 0.50872(11) 0.0955(6) Uani 1 1 d . . .
O3 O 0.57364(13) 0.53949(14) 0.42353(10) 0.0899(6) Uani 1 1 d . . .
O11 O 0.00809(14) 0.71444(13) 0.23944(10) 0.0810(5) Uani 1 1 d . . .
H11 H 0.0245 0.7714 0.2252 0.097 Uiso 1 1 calc R . .
O21 O 0.35058(13) 0.64918(12) 0.55956(11) 0.0863(6) Uani 1 1 d . . .
H21 H 0.3770 0.5913 0.5665 0.104 Uiso 1 1 calc R . .
O31 O 0.67190(15) 0.84955(12) 0.44465(11) 0.0880(6) Uani 1 1 d . . .
H31 H 0.6879 0.9083 0.4607 0.106 Uiso 1 1 calc R . .
N1 N -0.09132(14) 0.57169(15) 0.28985(11) 0.0658(6) Uani 1 1 d . . .
H1 H -0.0800 0.6354 0.2778 0.079 Uiso 1 1 calc R . .
N2 N 0.22853(14) 0.79243(16) 0.49564(10) 0.0697(6) Uani 1 1 d . . .
H2 H 0.2451 0.7280 0.5063 0.084 Uiso 1 1 calc R . .
N3 N 0.53827(14) 0.70719(16) 0.39572(11) 0.0743(6) Uani 1 1 d . . .
H3 H 0.5544 0.7722 0.4048 0.089 Uiso 1 1 calc R . .
C11 C 0.06879(18) 0.63681(19) 0.22650(12) 0.0585(6) Uani 1 1 d . . .
C12 C 0.05153(16) 0.53296(18) 0.24521(12) 0.0565(6) Uani 1 1 d . . .
C13 C 0.11424(19) 0.4549(2) 0.23152(13) 0.0740(7) Uani 1 1 d . . .
H13 H 0.1045 0.3850 0.2438 0.089 Uiso 1 1 calc R . .
C14 C 0.1903(2) 0.4783(2) 0.20022(16) 0.0888(9) Uani 1 1 d . . .
H14 H 0.2312 0.4248 0.1912 0.107 Uiso 1 1 calc R . .
C15 C 0.2054(2) 0.5819(3) 0.18228(15) 0.0858(8) Uani 1 1 d . . .
H15 H 0.2570 0.5984 0.1614 0.103 Uiso 1 1 calc R . .
C16 C 0.1449(2) 0.6603(2) 0.19503(14) 0.0750(8) Uani 1 1 d . . .
H16 H 0.1551 0.7299 0.1824 0.090 Uiso 1 1 calc R . .
C1 C -0.02974(18) 0.49816(19) 0.27892(12) 0.0598(6) Uani 1 1 d . . .
C17 C -0.17732(18) 0.5566(2) 0.32040(15) 0.0739(7) Uani 1 1 d . . .
C18 C -0.2475(2) 0.4851(2) 0.27451(19) 0.1128(12) Uani 1 1 d . . .
H18A H -0.2638 0.5156 0.2289 0.135 Uiso 1 1 calc R . .
H18B H -0.3041 0.4779 0.2940 0.135 Uiso 1 1 calc R . .
H18C H -0.2192 0.4166 0.2715 0.135 Uiso 1 1 calc R . .
C19 C -0.1498(2) 0.5107(2) 0.39342(17) 0.1027(10) Uani 1 1 d . . .
H19A H -0.1052 0.5573 0.4216 0.123 Uiso 1 1 calc R . .
H19B H -0.1209 0.4423 0.3911 0.123 Uiso 1 1 calc R . .
H19C H -0.2058 0.5036 0.4135 0.123 Uiso 1 1 calc R . .
C20 C -0.2195(2) 0.6678(2) 0.32303(19) 0.1031(11) Uani 1 1 d . . .
H20A H -0.1744 0.7124 0.3523 0.124 Uiso 1 1 calc R . .
H20B H -0.2772 0.6636 0.3414 0.124 Uiso 1 1 calc R . .
H20C H -0.2334 0.6970 0.2770 0.124 Uiso 1 1 calc R . .
C21 C 0.41698(17) 0.72771(18) 0.57298(12) 0.0609(6) Uani 1 1 d . . .
C22 C 0.39036(17) 0.83151(18) 0.55443(12) 0.0576(6) Uani 1 1 d . . .
C23 C 0.46003(19) 0.9090(2) 0.56840(15) 0.0773(8) Uani 1 1 d . . .
H23 H 0.4436 0.9790 0.5568 0.093 Uiso 1 1 calc R . .
C24 C 0.5524(2) 0.8862(2) 0.59866(16) 0.0879(9) Uani 1 1 d . . .
H24 H 0.5981 0.9398 0.6068 0.105 Uiso 1 1 calc R . .
C25 C 0.5765(2) 0.7832(2) 0.61670(14) 0.0823(8) Uani 1 1 d . . .
H25 H 0.6388 0.7669 0.6379 0.099 Uiso 1 1 calc R . .
C26 C 0.50984(19) 0.7044(2) 0.60378(13) 0.0726(7) Uani 1 1 d . . .
H26 H 0.5271 0.6347 0.6158 0.087 Uiso 1 1 calc R . .
C2 C 0.29246(19) 0.86611(19) 0.51838(13) 0.0637(7) Uani 1 1 d . . .
C27 C 0.13255(19) 0.8073(2) 0.45429(15) 0.0790(8) Uani 1 1 d . . .
C28 C 0.1378(3) 0.8645(3) 0.38718(18) 0.1245(13) Uani 1 1 d . . .
H28A H 0.1770 0.8246 0.3616 0.149 Uiso 1 1 calc R . .
H28B H 0.1649 0.9337 0.3975 0.149 Uiso 1 1 calc R . .
H28C H 0.0747 0.8714 0.3598 0.149 Uiso 1 1 calc R . .
C29 C 0.0713(2) 0.8675(3) 0.4955(2) 0.1395(15) Uani 1 1 d . . .
H29A H 0.0976 0.9371 0.5060 0.167 Uiso 1 1 calc R . .
H29B H 0.0694 0.8304 0.5379 0.167 Uiso 1 1 calc R . .
H29C H 0.0078 0.8737 0.4688 0.167 Uiso 1 1 calc R . .
C30 C 0.0932(2) 0.6969(3) 0.4363(2) 0.1420(16) Uani 1 1 d . . .
H30A H 0.1338 0.6601 0.4103 0.170 Uiso 1 1 calc R . .
H30B H 0.0301 0.7022 0.4090 0.170 Uiso 1 1 calc R . .
H30C H 0.0910 0.6586 0.4784 0.170 Uiso 1 1 calc R . .
C31 C 0.71539(18) 0.77310(19) 0.48880(13) 0.0678(7) Uani 1 1 d . . .
C32 C 0.67738(17) 0.67040(18) 0.48388(12) 0.0591(6) Uani 1 1 d . . .
C33 C 0.7235(2) 0.5950(2) 0.52999(14) 0.0762(8) Uani 1 1 d . . .
H33 H 0.6993 0.5263 0.5279 0.091 Uiso 1 1 calc R . .
C34 C 0.8036(2) 0.6182(3) 0.57850(16) 0.0989(10) Uani 1 1 d . . .
H34 H 0.8330 0.5662 0.6088 0.119 Uiso 1 1 calc R . .
C35 C 0.8393(2) 0.7188(3) 0.58149(17) 0.1036(11) Uani 1 1 d . . .
H35 H 0.8938 0.7354 0.6139 0.124 Uiso 1 1 calc R . .
C36 C 0.7958(2) 0.7954(2) 0.53738(16) 0.0920(9) Uani 1 1 d . . .
H36 H 0.8209 0.8637 0.5402 0.110 Uiso 1 1 calc R . .
C3 C 0.59228(18) 0.63473(19) 0.43235(13) 0.0617(6) Uani 1 1 d . . .
C37 C 0.45358(19) 0.6902(2) 0.34109(16) 0.0797(8) Uani 1 1 d . . .
C38 C 0.4802(2) 0.6246(3) 0.28235(17) 0.1261(14) Uani 1 1 d . . .
H38A H 0.5017 0.5558 0.2996 0.151 Uiso 1 1 calc R . .
H38B H 0.5303 0.6597 0.2646 0.151 Uiso 1 1 calc R . .
H38C H 0.4254 0.6170 0.2458 0.151 Uiso 1 1 calc R . .
C39 C 0.3766(2) 0.6339(3) 0.37086(18) 0.1130(12) Uani 1 1 d . . .
H39A H 0.3988 0.5647 0.3870 0.136 Uiso 1 1 calc R . .
H39B H 0.3204 0.6270 0.3355 0.136 Uiso 1 1 calc R . .
H39C H 0.3618 0.6743 0.4090 0.136 Uiso 1 1 calc R . .
C40 C 0.4199(3) 0.7978(3) 0.3153(3) 0.188(2) Uani 1 1 d . . .
H40A H 0.4693 0.8328 0.2966 0.226 Uiso 1 1 calc R . .
H40B H 0.4049 0.8389 0.3530 0.226 Uiso 1 1 calc R . .
H40C H 0.3640 0.7909 0.2796 0.226 Uiso 1 1 calc R . .

loop_
_atom_site_aniso_label
_atom_site_aniso_U_11
_atom_site_aniso_U_22
_atom_site_aniso_U_33
_atom_site_aniso_U_23
_atom_site_aniso_U_13
_atom_site_aniso_U_12
O1 0.0924(13) 0.0464(10) 0.1035(14) -0.0024(9) 0.0368(11) -0.0028(10)
O2 0.0918(14) 0.0486(11) 0.1315(17) 0.0008(11) -0.0167(12) 0.0015(10)
O3 0.0930(14) 0.0479(11) 0.1159(16) 0.0059(10) -0.0128(11) 0.0010(10)
O11 0.0880(13) 0.0530(10) 0.1070(15) 0.0105(10) 0.0311(11) -0.0003(10)
O21 0.0746(12) 0.0502(10) 0.1239(16) 0.0119(11) -0.0072(11) -0.0041(9)
O31 0.0983(14) 0.0465(10) 0.1070(15) 0.0078(10) -0.0118(12) -0.0005(10)
N1 0.0661(13) 0.0499(12) 0.0848(15) -0.0060(10) 0.0229(11) -0.0017(11)
N2 0.0690(14) 0.0489(11) 0.0827(14) 0.0038(10) -0.0070(11) -0.0041(11)
N3 0.0702(14) 0.0523(12) 0.0912(16) 0.0048(11) -0.0085(12) 0.0077(11)
C11 0.0640(16) 0.0540(15) 0.0565(15) -0.0013(12) 0.0083(13) 0.0007(13)
C12 0.0583(15) 0.0546(14) 0.0552(14) -0.0073(11) 0.0073(12) -0.0006(12)
C13 0.0764(18) 0.0650(16) 0.0840(19) -0.0027(14) 0.0242(15) -0.0005(15)
C14 0.083(2) 0.084(2) 0.107(2) -0.0035(18) 0.0365(19) 0.0128(17)
C15 0.0766(19) 0.103(2) 0.084(2) 0.0067(18) 0.0289(16) -0.0059(19)
C16 0.080(2) 0.0711(18) 0.0754(19) 0.0101(15) 0.0191(16) -0.0057(16)
C1 0.0656(16) 0.0498(14) 0.0625(15) -0.0098(12) 0.0082(13) -0.0036(13)
C17 0.0648(17) 0.0634(16) 0.098(2) -0.0147(15) 0.0269(16) -0.0073(14)
C18 0.0677(19) 0.111(3) 0.158(3) -0.042(2) 0.016(2) -0.0196(18)
C19 0.111(3) 0.100(2) 0.109(3) -0.0008(19) 0.051(2) -0.0111(19)
C20 0.092(2) 0.082(2) 0.147(3) -0.0120(19) 0.052(2) 0.0080(18)
C21 0.0633(17) 0.0541(15) 0.0637(16) -0.0023(12) 0.0083(13) -0.0031(13)
C22 0.0617(15) 0.0504(14) 0.0594(15) -0.0040(11) 0.0081(12) -0.0015(12)
C23 0.0694(18) 0.0558(15) 0.103(2) -0.0049(15) 0.0072(16) -0.0045(14)
C24 0.071(2) 0.073(2) 0.116(3) -0.0161(17) 0.0089(18) -0.0127(16)
C25 0.0632(18) 0.089(2) 0.090(2) -0.0143(17) 0.0034(15) 0.0035(17)
C26 0.0692(18) 0.0660(16) 0.0804(18) -0.0022(14) 0.0087(15) 0.0051(15)
C2 0.0727(18) 0.0484(15) 0.0675(16) -0.0024(12) 0.0068(13) -0.0036(13)
C27 0.0699(19) 0.0712(18) 0.085(2) 0.0036(16) -0.0127(16) -0.0008(15)
C28 0.130(3) 0.130(3) 0.096(2) 0.023(2) -0.022(2) 0.000(2)
C29 0.073(2) 0.203(4) 0.134(3) -0.031(3) -0.001(2) 0.015(3)
C30 0.111(3) 0.100(3) 0.183(4) 0.011(3) -0.057(3) -0.034(2)
C31 0.0694(17) 0.0527(16) 0.0776(18) -0.0029(13) 0.0044(14) 0.0058(13)
C32 0.0671(16) 0.0484(14) 0.0601(15) 0.0023(11) 0.0081(13) 0.0091(12)
C33 0.092(2) 0.0614(16) 0.0707(17) 0.0047(14) 0.0039(16) 0.0131(15)
C34 0.116(3) 0.081(2) 0.084(2) 0.0063(17) -0.021(2) 0.0233(19)
C35 0.098(2) 0.092(2) 0.102(2) -0.013(2) -0.0301(19) 0.010(2)
C36 0.089(2) 0.0696(18) 0.106(2) -0.0075(18) -0.0113(19) -0.0019(17)
C3 0.0678(17) 0.0480(14) 0.0695(16) 0.0047(12) 0.0132(14) 0.0066(13)
C37 0.0639(17) 0.0727(18) 0.095(2) 0.0079(16) -0.0047(16) 0.0045(14)
C38 0.091(2) 0.206(4) 0.077(2) -0.004(2) 0.0054(18) 0.002(3)
C39 0.068(2) 0.151(3) 0.118(3) -0.010(2) 0.013(2) -0.002(2)
C40 0.152(4) 0.102(3) 0.257(6) 0.055(3) -0.099(4) 0.013(3)

loop_
_atom_type_symbol
_atom_type_description
_atom_type_scat_dispersion_real
_atom_type_scat_dispersion_imag
_atom_type_scat_source
C C 0.0033 0.0016 'International Tables Vol C Tables 4.2.6.8 and 6.1.1.4'
H H 0.0000 0.0000 'International Tables Vol C Tables 4.2.6.8 and 6.1.1.4'
N N 0.0061 0.0033 'International Tables Vol C Tables 4.2.6.8 and 6.1.1.4'
O O 0.0106 0.0060 'International Tables Vol C Tables 4.2.6.8 and 6.1.1.4'

loop_
_geom_angle_atom_site_label_1
_geom_angle_atom_site_label_2
_geom_angle_atom_site_label_3
_geom_angle
_geom_angle_site_symmetry_1
_geom_angle_site_symmetry_3
_geom_angle_publ_flag
C11 O11 H11 109.5 . . ?
C21 O21 H21 109.5 . . ?
C31 O31 H31 109.5 . . ?
C1 N1 C17 127.2(2) . . ?
C1 N1 H1 116.4 . . ?
C17 N1 H1 116.4 . . ?
C2 N2 C27 127.7(2) . . ?
C2 N2 H2 116.2 . . ?
C27 N2 H2 116.2 . . ?
C3 N3 C37 127.7(2) . . ?
C3 N3 H3 116.2 . . ?
C37 N3 H3 116.2 . . ?
O11 C11 C16 120.8(2) . . ?
O11 C11 C12 118.4(2) . . ?
C16 C11 C12 120.8(2) . . ?
C13 C12 C11 117.5(2) . . ?
C13 C12 C1 117.1(2) . . ?
C11 C12 C1 125.3(2) . . ?
C14 C13 C12 121.6(3) . . ?
C14 C13 H13 119.2 . . ?
C12 C13 H13 119.2 . . ?
C13 C14 C15 119.4(3) . . ?
C13 C14 H14 120.3 . . ?
C15 C14 H14 120.3 . . ?
C16 C15 C14 120.2(3) . . ?
C16 C15 H15 119.9 . . ?
C14 C15 H15 119.9 . . ?
C15 C16 C11 120.3(3) . . ?
C15 C16 H16 119.8 . . ?
C11 C16 H16 119.8 . . ?
O1 C1 N1 121.7(2) . . ?
O1 C1 C12 121.1(2) . . ?
N1 C1 C12 117.2(2) . . ?
N1 C17 C18 110.1(2) . . ?
N1 C17 C19 110.0(2) . . ?
C18 C17 C19 110.9(3) . . ?
N1 C17 C20 105.0(2) . . ?
C18 C17 C20 110.2(2) . . ?
C19 C17 C20 110.5(2) . . ?
C17 C18 H18A 109.5 . . ?
C17 C18 H18B 109.5 . . ?
H18A C18 H18B 109.5 . . ?
C17 C18 H18C 109.5 . . ?
H18A C18 H18C 109.5 . . ?
H18B C18 H18C 109.5 . . ?
C17 C19 H19A 109.5 . . ?
C17 C19 H19B 109.5 . . ?
H19A C19 H19B 109.5 . . ?
C17 C19 H19C 109.5 . . ?
H19A C19 H19C 109.5 . . ?
H19B C19 H19C 109.5 . . ?
C17 C20 H20A 109.5 . . ?
C17 C20 H20B 109.5 . . ?
H20A C20 H20B 109.5 . . ?
C17 C20 H20C 109.5 . . ?
H20A C20 H20C 109.5 . . ?
H20B C20 H20C 109.5 . . ?
O21 C21 C26 120.4(2) . . ?
O21 C21 C22 119.2(2) . . ?
C26 C21 C22 120.5(2) . . ?
C23 C22 C21 117.5(2) . . ?
C23 C22 C2 117.2(2) . . ?
C21 C22 C2 125.3(2) . . ?
C24 C23 C22 122.4(3) . . ?
C24 C23 H23 118.8 . . ?
C22 C23 H23 118.8 . . ?
C23 C24 C25 118.9(3) . . ?
C23 C24 H24 120.6 . . ?
C25 C24 H24 120.6 . . ?
C26 C25 C24 120.6(3) . . ?
C26 C25 H25 119.7 . . ?
C24 C25 H25 119.7 . . ?
C25 C26 C21 120.2(3) . . ?
C25 C26 H26 119.9 . . ?
C21 C26 H26 119.9 . . ?
O2 C2 N2 121.3(2) . . ?
O2 C2 C22 120.3(2) . . ?
N2 C2 C22 118.4(2) . . ?
N2 C27 C29 110.2(2) . . ?
N2 C27 C28 110.3(3) . . ?
C29 C27 C28 110.8(3) . . ?
N2 C27 C30 106.1(2) . . ?
C29 C27 C30 111.2(3) . . ?
C28 C27 C30 108.2(3) . . ?
C27 C28 H28A 109.5 . . ?
C27 C28 H28B 109.5 . . ?
H28A C28 H28B 109.5 . . ?
C27 C28 H28C 109.5 . . ?
H28A C28 H28C 109.5 . . ?
H28B C28 H28C 109.5 . . ?
C27 C29 H29A 109.5 . . ?
C27 C29 H29B 109.5 . . ?
H29A C29 H29B 109.5 . . ?
C27 C29 H29C 109.5 . . ?
H29A C29 H29C 109.5 . . ?
H29B C29 H29C 109.5 . . ?
C27 C30 H30A 109.5 . . ?
C27 C30 H30B 109.5 . . ?
H30A C30 H30B 109.5 . . ?
C27 C30 H30C 109.5 . . ?
H30A C30 H30C 109.5 . . ?
H30B C30 H30C 109.5 . . ?
O31 C31 C36 121.0(2) . . ?
O31 C31 C32 119.0(2) . . ?
C36 C31 C32 119.9(2) . . ?
C33 C32 C31 117.2(2) . . ?
C33 C32 C3 117.3(2) . . ?
C31 C32 C3 125.4(2) . . ?
C34 C33 C32 122.4(3) . . ?
C34 C33 H33 118.8 . . ?
C32 C33 H33 118.8 . . ?
C35 C34 C33 118.9(3) . . ?
C35 C34 H34 120.6 . . ?
C33 C34 H34 120.6 . . ?
C34 C35 C36 120.6(3) . . ?
C34 C35 H35 119.7 . . ?
C36 C35 H35 119.7 . . ?
C35 C36 C31 121.0(3) . . ?
C35 C36 H36 119.5 . . ?
C31 C36 H36 119.5 . . ?
O3 C3 N3 120.6(2) . . ?
O3 C3 C32 120.9(2) . . ?
N3 C3 C32 118.5(2) . . ?
N3 C37 C40 106.3(2) . . ?
N3 C37 C39 110.1(2) . . ?
C40 C37 C39 110.2(3) . . ?
N3 C37 C38 110.0(2) . . ?
C40 C37 C38 110.3(3) . . ?
C39 C37 C38 109.9(3) . . ?
C37 C38 H38A 109.5 . . ?
C37 C38 H38B 109.5 . . ?
H38A C38 H38B 109.5 . . ?
C37 C38 H38C 109.5 . . ?
H38A C38 H38C 109.5 . . ?
H38B C38 H38C 109.5 . . ?
C37 C39 H39A 109.5 . . ?
C37 C39 H39B 109.5 . . ?
H39A C39 H39B 109.5 . . ?
C37 C39 H39C 109.5 . . ?
H39A C39 H39C 109.5 . . ?
H39B C39 H39C 109.5 . . ?
C37 C40 H40A 109.5 . . ?
C37 C40 H40B 109.5 . . ?
H40A C40 H40B 109.5 . . ?
C37 C40 H40C 109.5 . . ?
H40A C40 H40C 109.5 . . ?
H40B C40 H40C 109.5 . . ?

loop_
_geom_bond_atom_site_label_1
_geom_bond_atom_site_label_2
_geom_bond_distance
_geom_bond_site_symmetry_2
_geom_bond_publ_flag
O1 C1 1.239(3) . ?
O2 C2 1.236(3) . ?
O3 C3 1.234(3) . ?
O11 C11 1.361(3) . ?
O11 H11 0.8200 . ?
O21 C21 1.361(3) . ?
O21 H21 0.8200 . ?
O31 C31 1.363(3) . ?
O31 H31 0.8200 . ?
N1 C1 1.322(3) . ?
N1 C17 1.475(3) . ?
N1 H1 0.8600 . ?
N2 C2 1.319(3) . ?
N2 C27 1.466(3) . ?
N2 H2 0.8600 . ?
N3 C3 1.317(3) . ?
N3 C37 1.471(3) . ?
N3 H3 0.8600 . ?
C11 C16 1.378(3) . ?
C11 C12 1.393(3) . ?
C12 C13 1.389(3) . ?
C12 C1 1.504(3) . ?
C13 C14 1.375(4) . ?
C13 H13 0.9300 . ?
C14 C15 1.379(4) . ?
C14 H14 0.9300 . ?
C15 C16 1.366(4) . ?
C15 H15 0.9300 . ?
C16 H16 0.9300 . ?
C17 C18 1.511(4) . ?
C17 C19 1.524(4) . ?
C17 C20 1.529(4) . ?
C18 H18A 0.9600 . ?
C18 H18B 0.9600 . ?
C18 H18C 0.9600 . ?
C19 H19A 0.9600 . ?
C19 H19B 0.9600 . ?
C19 H19C 0.9600 . ?
C20 H20A 0.9600 . ?
C20 H20B 0.9600 . ?
C20 H20C 0.9600 . ?
C21 C26 1.380(3) . ?
C21 C22 1.391(3) . ?
C22 C23 1.383(3) . ?
C22 C2 1.506(3) . ?
C23 C24 1.370(4) . ?
C23 H23 0.9300 . ?
C24 C25 1.372(4) . ?
C24 H24 0.9300 . ?
C25 C26 1.366(4) . ?
C25 H25 0.9300 . ?
C26 H26 0.9300 . ?
C27 C29 1.501(4) . ?
C27 C28 1.513(4) . ?
C27 C30 1.516(4) . ?
C28 H28A 0.9600 . ?
C28 H28B 0.9600 . ?
C28 H28C 0.9600 . ?
C29 H29A 0.9600 . ?
C29 H29B 0.9600 . ?
C29 H29C 0.9600 . ?
C30 H30A 0.9600 . ?
C30 H30B 0.9600 . ?
C30 H30C 0.9600 . ?
C31 C36 1.374(4) . ?
C31 C32 1.399(3) . ?
C32 C33 1.388(3) . ?
C32 C3 1.494(3) . ?
C33 C34 1.373(4) . ?
C33 H33 0.9300 . ?
C34 C35 1.363(4) . ?
C34 H34 0.9300 . ?
C35 C36 1.364(4) . ?
C35 H35 0.9300 . ?
C36 H36 0.9300 . ?
C37 C40 1.495(4) . ?
C37 C39 1.513(4) . ?
C37 C38 1.521(4) . ?
C38 H38A 0.9600 . ?
C38 H38B 0.9600 . ?
C38 H38C 0.9600 . ?
C39 H39A 0.9600 . ?
C39 H39B 0.9600 . ?
C39 H39C 0.9600 . ?
C40 H40A 0.9600 . ?
C40 H40B 0.9600 . ?
C40 H40C 0.9600 . ?

loop_
_geom_torsion_atom_site_label_1
_geom_torsion_atom_site_label_2
_geom_torsion_atom_site_label_3
_geom_torsion_atom_site_label_4
_geom_torsion
_geom_torsion_site_symmetry_1
_geom_torsion_site_symmetry_2
_geom_torsion_site_symmetry_3
_geom_torsion_site_symmetry_4
_geom_torsion_publ_flag
O11 C11 C12 C13 179.9(2) . . . . ?
C16 C11 C12 C13 0.6(3) . . . . ?
O11 C11 C12 C1 0.1(3) . . . . ?
C16 C11 C12 C1 -179.2(2) . . . . ?
C11 C12 C13 C14 -0.5(4) . . . . ?
C1 C12 C13 C14 179.4(2) . . . . ?
C12 C13 C14 C15 0.4(4) . . . . ?
C13 C14 C15 C16 -0.5(4) . . . . ?
C14 C15 C16 C11 0.6(4) . . . . ?
O11 C11 C16 C15 180.0(2) . . . . ?
C12 C11 C16 C15 -0.7(4) . . . . ?
C17 N1 C1 O1 -1.8(4) . . . . ?
C17 N1 C1 C12 178.5(2) . . . . ?
C13 C12 C1 O1 2.5(3) . . . . ?
C11 C12 C1 O1 -177.6(2) . . . . ?
C13 C12 C1 N1 -177.8(2) . . . . ?
C11 C12 C1 N1 2.1(3) . . . . ?
C1 N1 C17 C18 -63.3(3) . . . . ?
C1 N1 C17 C19 59.3(3) . . . . ?
C1 N1 C17 C20 178.1(2) . . . . ?
O21 C21 C22 C23 -179.5(2) . . . . ?
C26 C21 C22 C23 -0.3(4) . . . . ?
O21 C21 C22 C2 -1.4(4) . . . . ?
C26 C21 C22 C2 177.7(2) . . . . ?
C21 C22 C23 C24 0.7(4) . . . . ?
C2 C22 C23 C24 -177.6(3) . . . . ?
C22 C23 C24 C25 -1.0(5) . . . . ?
C23 C24 C25 C26 1.0(4) . . . . ?
C24 C25 C26 C21 -0.7(4) . . . . ?
O21 C21 C26 C25 179.5(2) . . . . ?
C22 C21 C26 C25 0.3(4) . . . . ?
C27 N2 C2 O2 3.5(4) . . . . ?
C27 N2 C2 C22 -174.3(2) . . . . ?
C23 C22 C2 O2 -7.3(4) . . . . ?
C21 C22 C2 O2 174.6(3) . . . . ?
C23 C22 C2 N2 170.5(2) . . . . ?
C21 C22 C2 N2 -7.5(4) . . . . ?
C2 N2 C27 C29 -65.1(4) . . . . ?
C2 N2 C27 C28 57.6(4) . . . . ?
C2 N2 C27 C30 174.5(3) . . . . ?
O31 C31 C32 C33 -179.7(2) . . . . ?
C36 C31 C32 C33 0.7(4) . . . . ?
O31 C31 C32 C3 1.4(4) . . . . ?
C36 C31 C32 C3 -178.2(3) . . . . ?
C31 C32 C33 C34 -0.5(4) . . . . ?
C3 C32 C33 C34 178.5(3) . . . . ?
C32 C33 C34 C35 -0.1(5) . . . . ?
C33 C34 C35 C36 0.5(5) . . . . ?
C34 C35 C36 C31 -0.3(5) . . . . ?
O31 C31 C36 C35 -179.9(3) . . . . ?
C32 C31 C36 C35 -0.3(5) . . . . ?
C37 N3 C3 O3 -1.1(4) . . . . ?
C37 N3 C3 C32 177.9(2) . . . . ?
C33 C32 C3 O3 -11.8(4) . . . . ?
C31 C32 C3 O3 167.1(3) . . . . ?
C33 C32 C3 N3 169.2(2) . . . . ?
C31 C32 C3 N3 -11.9(4) . . . . ?
C3 N3 C37 C40 -179.0(3) . . . . ?
C3 N3 C37 C39 61.7(4) . . . . ?
C3 N3 C37 C38 -59.6(4) . . . . ?

loop_
_cod_related_entry_id
_cod_related_entry_database
_cod_related_entry_code
1 ChemSpider 8395275
